data_7227468
loop_
_publ_author_name
'Han, Yi'
'Zheng, Hao'
'Li, Huijun'
'Wang, Hongli'
'Wang, Shi-Min'
'Geng, Yanling'
'Wang, Lei'

_publ_section_title
;
 Solvent-mediated preparation of a heterometallic [2 \\times 2] grid via a
 1D metal--organic template with extraordinary acid/base-resistance
;
_journal_issue 10
_journal_name_full 'RSC Adv.'
_journal_page_first 5578
_journal_paper_doi 10.1039/C6RA26412C
_journal_volume 7
_journal_year 2017
_chemical_formula_sum 'C68 H60 Fe2 N44 Na2 O12'
_chemical_formula_weight 1858.68
_chemical_name_systematic
; 
 ? 
;
_space_group_IT_number 2
_symmetry_cell_setting triclinic
_symmetry_space_group_name_Hall '-P 1'
_symmetry_space_group_name_H-M 'P -1'
_atom_sites_solution_hydrogens geom
_atom_sites_solution_primary direct
_atom_sites_solution_secondary difmap
_audit_creation_method SHELXL-97
_audit_update_record
;
2016-10-28 deposited with the CCDC.
2016-12-29 downloaded from the CCDC.
;
_cell_angle_alpha 112.178(3)
_cell_angle_beta 102.023(3)
_cell_angle_gamma 99.933(3)
_cell_formula_units_Z 1
_cell_length_a 12.0542(4)
_cell_length_b 12.5534(4)
_cell_length_c 15.4060(4)
_cell_measurement_reflns_used 9370
_cell_measurement_temperature 100(2)
_cell_measurement_theta_max 73.3580
_cell_measurement_theta_min 3.8770
_cell_volume 2028.64(13)
_computing_structure_refinement 'SHELXL-97 (Sheldrick, 1997)'
_computing_structure_solution 'SHELXS-97 (Sheldrick, 1990)'
_diffrn_ambient_temperature 100(2)
_diffrn_measured_fraction_theta_full 0.975
_diffrn_measured_fraction_theta_max 0.975
_diffrn_measurement_device_type 'SuperNova (Cu) X-ray Source'
_diffrn_radiation_monochromator graphite
_diffrn_radiation_source 'fine-focus sealed tube'
_diffrn_radiation_type CuK\a
_diffrn_radiation_wavelength 1.54178
_diffrn_reflns_av_R_equivalents 0.0436
_diffrn_reflns_av_sigmaI/netI 0.0435
_diffrn_reflns_limit_h_max 13
_diffrn_reflns_limit_h_min -15
_diffrn_reflns_limit_k_max 14
_diffrn_reflns_limit_k_min -15
_diffrn_reflns_limit_l_max 18
_diffrn_reflns_limit_l_min -19
_diffrn_reflns_number 22503
_diffrn_reflns_theta_full 74.49
_diffrn_reflns_theta_max 74.49
_diffrn_reflns_theta_min 3.90
_exptl_absorpt_coefficient_mu 3.730
_exptl_absorpt_correction_T_max 1.00000
_exptl_absorpt_correction_T_min 0.58127
_exptl_absorpt_correction_type multi-scan
_exptl_crystal_colour black
_exptl_crystal_density_diffrn 1.521
_exptl_crystal_density_method 'not measured'
_exptl_crystal_description block
_exptl_crystal_F_000 952
_exptl_crystal_size_max 0.3
_exptl_crystal_size_mid 0.2
_exptl_crystal_size_min 0.1
_refine_diff_density_max 1.894
_refine_diff_density_min -1.354
_refine_diff_density_rms 0.141
_refine_ls_extinction_method none
_refine_ls_goodness_of_fit_ref 1.068
_refine_ls_hydrogen_treatment mixed
_refine_ls_matrix_type full
_refine_ls_number_parameters 577
_refine_ls_number_reflns 8090
_refine_ls_number_restraints 0
_refine_ls_restrained_S_all 1.068
_refine_ls_R_factor_all 0.1064
_refine_ls_R_factor_gt 0.0940
_refine_ls_shift/su_max 0.000
_refine_ls_shift/su_mean 0.000
_refine_ls_structure_factor_coef Fsqd
_refine_ls_weighting_details 'calc w=1/[\s^2^(Fo^2^)+(0.1375P)^2^+11.7213P] where P=(Fo^2^+2Fc^2^)/3'
_refine_ls_weighting_scheme calc
_refine_ls_wR_factor_gt 0.2661
_refine_ls_wR_factor_ref 0.2748
_reflns_number_gt 6962
_reflns_number_total 8090
_reflns_threshold_expression >2sigma(I)
_cod_data_source_file c6ra26412c2.cif
_cod_data_source_block b
_cod_original_cell_volume 2028.63(11)
_cod_original_sg_symbol_H-M P-1
_cod_database_code 7227468

loop_
_symmetry_equiv_pos_as_xyz
'x, y, z'
'-x, -y, -z'

loop_
_atom_site_label
_atom_site_type_symbol
_atom_site_fract_x
_atom_site_fract_y
_atom_site_fract_z
_atom_site_U_iso_or_equiv
_atom_site_adp_type
_atom_site_occupancy
_atom_site_symmetry_multiplicity
_atom_site_calc_flag
_atom_site_refinement_flags
Fe1 Fe 0.23502(6) 0.27243(7) 0.25267(5) 0.0247(2) Uani 1 1 d .
Na1 Na 0.64297(19) 0.3025(2) 0.60021(15) 0.0315(5) Uani 1 1 d .
N1 N 0.2185(3) 0.1768(4) 0.1168(3) 0.0214(8) Uani 1 1 d .
N2 N 0.1525(3) 0.1174(4) 0.2397(3) 0.0215(8) Uani 1 1 d .
N3 N 0.1073(4) 0.0731(4) 0.2962(3) 0.0245(9) Uani 1 1 d .
N4 N 0.0636(4) -0.0759(4) 0.1422(3) 0.0267(9) Uani 1 1 d .
N5 N -0.0133(6) -0.0914(6) 0.3612(5) 0.0541(15) Uani 1 1 d .
N6 N -0.1212(6) -0.3156(6) 0.2214(6) 0.0627(18) Uani 1 1 d .
N7 N 0.3115(3) 0.3956(4) 0.2208(3) 0.0206(8) Uani 1 1 d .
N8 N 0.3720(4) 0.5119(4) 0.2695(3) 0.0219(8) Uani 1 1 d .
N9 N 0.3801(4) 0.4416(4) 0.1115(3) 0.0234(9) Uani 1 1 d .
N10 N 0.5135(4) 0.7388(4) 0.3175(4) 0.0354(11) Uani 1 1 d .
N11 N 0.6235(5) 0.7727(5) 0.1833(4) 0.0393(12) Uani 1 1 d .
N12 N 0.2472(3) 0.3632(4) 0.3883(3) 0.0192(8) Uani 1 1 d .
N13 N 0.3881(3) 0.2618(4) 0.3140(3) 0.0202(8) Uani 1 1 d .
N14 N 0.4764(3) 0.2184(4) 0.2856(3) 0.0216(8) Uani 1 1 d .
N15 N 0.5285(4) 0.3089(4) 0.4528(3) 0.0232(9) Uani 1 1 d .
N16 N 0.7418(4) 0.2528(5) 0.4669(3) 0.0340(11) Uani 1 1 d .
N17 N 0.8165(4) 0.1524(4) 0.3017(3) 0.0298(10) Uani 1 1 d .
N18 N 0.0901(3) 0.3177(4) 0.2356(3) 0.0206(8) Uani 1 1 d .
N19 N -0.0026(3) 0.2957(4) 0.1597(3) 0.0218(8) Uani 1 1 d .
N20 N -0.0389(4) 0.4007(4) 0.3025(3) 0.0227(9) Uani 1 1 d .
N21 N -0.2343(5) 0.2642(5) 0.0404(4) 0.0433(13) Uani 1 1 d .
N22 N -0.3840(5) 0.3469(7) 0.1357(5) 0.0595(18) Uani 1 1 d .
C1 C 0.2610(4) 0.2291(5) 0.0645(4) 0.0236(10) Uani 1 1 d .
C2 C 0.2485(4) 0.1627(5) -0.0339(4) 0.0258(11) Uani 1 1 d .
H2 H 0.2778 0.1988 -0.0704 0.031 Uiso 1 1 calc R
C3 C 0.1918(5) 0.0422(5) -0.0762(4) 0.0300(12) Uani 1 1 d .
H3 H 0.1834 -0.0040 -0.1419 0.036 Uiso 1 1 calc R
C4 C 0.1469(5) -0.0114(5) -0.0217(4) 0.0270(11) Uani 1 1 d .
H4 H 0.1076 -0.0926 -0.0504 0.032 Uiso 1 1 calc R
C5 C 0.1622(4) 0.0595(5) 0.0767(4) 0.0228(10) Uani 1 1 d .
C6 C 0.1247(4) 0.0275(5) 0.1489(4) 0.0241(10) Uani 1 1 d .
C7 C 0.0545(4) -0.0425(5) 0.2347(4) 0.0265(11) Uani 1 1 d .
C8 C -0.0098(5) -0.1269(5) 0.2646(4) 0.0319(12) Uani 1 1 d .
C9 C -0.0631(4) -0.2376(4) 0.1951(4) 0.0261(10) Uani 1 1 d .
H9 H -0.0601 -0.2599 0.1310 0.031 Uiso 1 1 calc R
C10 C -0.1228(7) -0.2774(8) 0.3196(6) 0.0551(19) Uani 1 1 d .
H10 H -0.1625 -0.3329 0.3370 0.066 Uiso 1 1 calc R
C11 C -0.0718(6) -0.1685(6) 0.3874(5) 0.0394(14) Uani 1 1 d .
H11 H -0.0760 -0.1457 0.4512 0.047 Uiso 1 1 calc R
C12 C 0.3175(4) 0.3564(5) 0.1271(4) 0.0228(10) Uani 1 1 d .
C13 C 0.4124(4) 0.5362(5) 0.2021(4) 0.0242(10) Uani 1 1 d .
C14 C 0.4920(5) 0.6524(5) 0.2268(4) 0.0264(11) Uani 1 1 d .
C15 C 0.5467(5) 0.6700(5) 0.1609(4) 0.0336(12) Uani 1 1 d .
H15 H 0.5291 0.6077 0.0988 0.040 Uiso 1 1 calc R
C16 C 0.6459(6) 0.8584(6) 0.2740(5) 0.0417(14) Uani 1 1 d .
H16 H 0.7001 0.9316 0.2932 0.050 Uiso 1 1 calc R
C17 C 0.5913(6) 0.8416(6) 0.3398(5) 0.0433(15) Uani 1 1 d .
H17 H 0.6093 0.9041 0.4019 0.052 Uiso 1 1 calc R
C18 C 0.1571(4) 0.4091(4) 0.4104(3) 0.0200(9) Uani 1 1 d .
C19 C 0.1615(4) 0.4680(4) 0.5070(4) 0.0231(10) Uani 1 1 d .
H19 H 0.0999 0.4988 0.5230 0.028 Uiso 1 1 calc R
C20 C 0.2587(4) 0.4811(5) 0.5805(4) 0.0247(10) Uani 1 1 d .
H20 H 0.2628 0.5221 0.6460 0.030 Uiso 1 1 calc R
C21 C 0.3509(4) 0.4331(5) 0.5568(3) 0.0237(10) Uani 1 1 d .
H21 H 0.4163 0.4410 0.6055 0.028 Uiso 1 1 calc R
C22 C 0.3409(4) 0.3737(4) 0.4585(4) 0.0224(10) Uani 1 1 d .
C23 C 0.4223(4) 0.3152(4) 0.4130(3) 0.0218(10) Uani 1 1 d .
C24 C 0.5585(4) 0.2488(4) 0.3712(4) 0.0224(10) Uani 1 1 d .
C25 C 0.6730(4) 0.2231(4) 0.3774(3) 0.0217(10) Uani 1 1 d .
C26 C 0.7096(4) 0.1717(4) 0.2942(4) 0.0245(10) Uani 1 1 d .
H26 H 0.6586 0.1505 0.2323 0.029 Uiso 1 1 calc R
C27 C 0.8854(4) 0.1839(5) 0.3918(4) 0.0272(11) Uani 1 1 d .
H27 H 0.9602 0.1721 0.3998 0.033 Uiso 1 1 calc R
C28 C 0.8489(5) 0.2343(6) 0.4745(4) 0.0374(14) Uani 1 1 d .
H28 H 0.9000 0.2555 0.5364 0.045 Uiso 1 1 calc R
C29 C 0.0664(4) 0.3801(4) 0.3195(3) 0.0207(9) Uani 1 1 d .
C30 C -0.0784(4) 0.3462(4) 0.2024(3) 0.0213(10) Uani 1 1 d .
C31 C -0.1973(4) 0.3295(5) 0.1429(4) 0.0242(10) Uani 1 1 d .
C32 C -0.2724(4) 0.3715(5) 0.1897(3) 0.0259(11) Uani 1 1 d .
H32 H -0.2484 0.4163 0.2575 0.031 Uiso 1 1 calc R
C33 C -0.4208(5) 0.2774(6) 0.0350(4) 0.0406(15) Uani 1 1 d .
H33 H -0.4997 0.2590 0.0000 0.049 Uiso 1 1 calc R
C34 C -0.3462(4) 0.2368(5) -0.0123(4) 0.0259(11) Uani 1 1 d .
H34 H -0.3711 0.1907 -0.0799 0.031 Uiso 1 1 calc R
O3 O 0.9516(4) 0.6490(4) 0.9978(3) 0.0363(9) Uani 1 1 d .
O4 O 0.8506(5) 0.4001(4) 0.8990(4) 0.0565(13) Uani 1 1 d .
O1 O 0.7883(5) 0.2706(6) 0.6981(4) 0.0671(16) Uani 1 1 d .
O5 O 0.6712(5) 0.0152(6) 0.6383(5) 0.0726(17) Uani 1 1 d .
O6 O 0.5943(7) 0.0419(6) 0.7934(5) 0.082(2) Uani 1 1 d .
O2 O 0.5691(11) 0.0864(8) 0.5064(10) 0.166(5) Uani 1 1 d .

loop_
_atom_site_aniso_label
_atom_site_aniso_U_11
_atom_site_aniso_U_22
_atom_site_aniso_U_33
_atom_site_aniso_U_23
_atom_site_aniso_U_13
_atom_site_aniso_U_12
Fe1 0.0221(4) 0.0302(4) 0.0179(4) 0.0038(3) 0.0094(3) 0.0089(3)
Na1 0.0283(11) 0.0425(12) 0.0190(10) 0.0057(9) 0.0108(8) 0.0115(9)
N1 0.0195(19) 0.029(2) 0.0135(19) 0.0035(16) 0.0091(16) 0.0104(17)
N2 0.0183(19) 0.025(2) 0.018(2) 0.0046(17) 0.0076(16) 0.0067(16)
N3 0.025(2) 0.028(2) 0.024(2) 0.0102(18) 0.0149(18) 0.0107(17)
N4 0.028(2) 0.024(2) 0.023(2) 0.0027(18) 0.0104(18) 0.0084(18)
N5 0.064(4) 0.061(4) 0.056(4) 0.032(3) 0.031(3) 0.030(3)
N6 0.061(4) 0.062(4) 0.078(5) 0.037(4) 0.029(4) 0.021(3)
N7 0.0204(19) 0.024(2) 0.0124(18) 0.0014(16) 0.0078(15) 0.0053(16)
N8 0.0205(19) 0.026(2) 0.0160(19) 0.0033(16) 0.0088(16) 0.0083(16)
N9 0.021(2) 0.031(2) 0.017(2) 0.0074(17) 0.0088(16) 0.0084(17)
N10 0.039(3) 0.032(2) 0.027(2) 0.003(2) 0.016(2) 0.004(2)
N11 0.040(3) 0.039(3) 0.034(3) 0.013(2) 0.015(2) 0.002(2)
N12 0.0175(18) 0.026(2) 0.0111(18) 0.0031(16) 0.0076(15) 0.0077(16)
N13 0.0159(18) 0.029(2) 0.0118(18) 0.0036(16) 0.0052(15) 0.0087(16)
N14 0.0190(19) 0.027(2) 0.0145(19) 0.0018(16) 0.0077(16) 0.0091(16)
N15 0.019(2) 0.032(2) 0.016(2) 0.0044(17) 0.0089(16) 0.0103(17)
N16 0.026(2) 0.055(3) 0.022(2) 0.012(2) 0.0111(19) 0.020(2)
N17 0.027(2) 0.031(2) 0.031(2) 0.0070(19) 0.0171(19) 0.0128(19)
N18 0.0165(19) 0.026(2) 0.0148(19) 0.0020(16) 0.0071(15) 0.0084(16)
N19 0.0178(19) 0.027(2) 0.0156(19) 0.0026(16) 0.0062(16) 0.0071(16)
N20 0.020(2) 0.026(2) 0.018(2) 0.0037(17) 0.0087(16) 0.0092(16)
N21 0.041(3) 0.051(3) 0.031(3) 0.008(2) 0.012(2) 0.016(2)
N22 0.043(3) 0.085(5) 0.041(3) 0.011(3) 0.012(3) 0.032(3)
C1 0.019(2) 0.033(3) 0.019(2) 0.006(2) 0.0110(19) 0.012(2)
C2 0.021(2) 0.037(3) 0.015(2) 0.004(2) 0.0091(19) 0.009(2)
C3 0.029(3) 0.038(3) 0.016(2) 0.001(2) 0.010(2) 0.013(2)
C4 0.026(2) 0.029(3) 0.016(2) -0.002(2) 0.008(2) 0.009(2)
C5 0.019(2) 0.028(2) 0.016(2) 0.0022(19) 0.0061(18) 0.0086(19)
C6 0.020(2) 0.028(2) 0.021(2) 0.004(2) 0.0088(19) 0.010(2)
C7 0.024(2) 0.031(3) 0.026(3) 0.010(2) 0.011(2) 0.012(2)
C8 0.032(3) 0.038(3) 0.037(3) 0.021(3) 0.017(2) 0.018(2)
C9 0.023(2) 0.025(2) 0.032(3) 0.013(2) 0.010(2) 0.006(2)
C10 0.054(4) 0.069(5) 0.069(5) 0.051(4) 0.029(4) 0.019(4)
C11 0.051(4) 0.044(3) 0.041(3) 0.029(3) 0.026(3) 0.016(3)
C12 0.019(2) 0.033(3) 0.018(2) 0.007(2) 0.0099(19) 0.013(2)
C13 0.023(2) 0.030(3) 0.022(2) 0.010(2) 0.012(2) 0.011(2)
C14 0.026(3) 0.030(3) 0.023(3) 0.009(2) 0.012(2) 0.011(2)
C15 0.038(3) 0.037(3) 0.025(3) 0.011(2) 0.015(2) 0.008(2)
C16 0.041(3) 0.035(3) 0.047(4) 0.016(3) 0.018(3) 0.003(3)
C17 0.051(4) 0.030(3) 0.040(4) 0.005(3) 0.020(3) 0.003(3)
C18 0.017(2) 0.022(2) 0.016(2) 0.0014(18) 0.0077(18) 0.0056(18)
C19 0.020(2) 0.027(2) 0.018(2) 0.003(2) 0.0106(19) 0.0081(19)
C20 0.025(2) 0.031(3) 0.013(2) 0.002(2) 0.0099(19) 0.008(2)
C21 0.020(2) 0.033(3) 0.013(2) 0.003(2) 0.0057(18) 0.008(2)
C22 0.018(2) 0.027(2) 0.018(2) 0.0033(19) 0.0087(19) 0.0075(19)
C23 0.020(2) 0.027(2) 0.016(2) 0.0025(19) 0.0112(19) 0.0080(19)
C24 0.023(2) 0.026(2) 0.017(2) 0.0045(19) 0.0114(19) 0.0092(19)
C25 0.017(2) 0.029(2) 0.015(2) 0.0044(19) 0.0067(18) 0.0083(19)
C26 0.023(2) 0.027(2) 0.018(2) 0.001(2) 0.0086(19) 0.008(2)
C27 0.020(2) 0.032(3) 0.026(3) 0.007(2) 0.008(2) 0.010(2)
C28 0.029(3) 0.056(4) 0.030(3) 0.014(3) 0.013(2) 0.024(3)
C29 0.018(2) 0.024(2) 0.018(2) 0.0056(19) 0.0082(18) 0.0072(18)
C30 0.018(2) 0.023(2) 0.016(2) 0.0010(19) 0.0059(18) 0.0057(18)
C31 0.020(2) 0.031(3) 0.018(2) 0.006(2) 0.0063(19) 0.010(2)
C32 0.018(2) 0.041(3) 0.011(2) -0.001(2) 0.0047(18) 0.018(2)
C33 0.024(3) 0.064(4) 0.029(3) 0.014(3) 0.006(2) 0.016(3)
C34 0.019(2) 0.035(3) 0.015(2) 0.003(2) 0.0023(19) 0.009(2)
O3 0.039(2) 0.039(2) 0.029(2) 0.0122(18) 0.0110(18) 0.0112(18)
O4 0.063(3) 0.043(3) 0.048(3) 0.011(2) -0.001(2) 0.017(2)
O1 0.070(4) 0.076(4) 0.053(3) 0.022(3) 0.008(3) 0.038(3)
O5 0.062(4) 0.065(4) 0.070(4) 0.014(3) 0.008(3) 0.016(3)
O6 0.111(5) 0.055(3) 0.054(4) 0.002(3) 0.013(4) 0.025(3)
O2 0.206(12) 0.073(6) 0.214(13) 0.017(7) 0.144(11) 0.034(6)

loop_
_atom_type_symbol
_atom_type_description
_atom_type_scat_dispersion_real
_atom_type_scat_dispersion_imag
_atom_type_scat_source
C C 0.0181 0.0091 'International Tables Vol C Tables 4.2.6.8 and 6.1.1.4'
H H 0.0000 0.0000 'International Tables Vol C Tables 4.2.6.8 and 6.1.1.4'
Fe Fe -1.9646 0.5888 'International Tables Vol C Tables 4.2.6.8 and 6.1.1.4'
N N 0.0311 0.0180 'International Tables Vol C Tables 4.2.6.8 and 6.1.1.4'
Na Na 0.1353 0.1239 'International Tables Vol C Tables 4.2.6.8 and 6.1.1.4'
O O 0.0492 0.0322 'International Tables Vol C Tables 4.2.6.8 and 6.1.1.4'

loop_
_geom_angle_atom_site_label_1
_geom_angle_atom_site_label_2
_geom_angle_atom_site_label_3
_geom_angle
N12 Fe1 N18 80.61(16)
N12 Fe1 N1 177.89(18)
N18 Fe1 N1 98.83(17)
N12 Fe1 N7 101.50(17)
N18 Fe1 N7 91.49(18)
N1 Fe1 N7 80.54(17)
N12 Fe1 N13 80.76(16)
N18 Fe1 N13 161.24(17)
N1 Fe1 N13 99.87(16)
N7 Fe1 N13 90.12(18)
N12 Fe1 N2 97.33(17)
N18 Fe1 N2 91.28(17)
N1 Fe1 N2 80.64(18)
N7 Fe1 N2 161.17(17)
N13 Fe1 N2 93.20(18)
C1 N1 C5 121.9(4)
C1 N1 Fe1 119.4(3)
C5 N1 Fe1 118.6(3)
N3 N2 C6 108.1(4)
N3 N2 Fe1 137.3(3)
C6 N2 Fe1 114.5(3)
C7 N3 N2 103.3(4)
C6 N4 C7 101.1(4)
C11 N5 C8 120.5(6)
C9 N6 C10 119.2(7)
N8 N7 C12 107.9(4)
N8 N7 Fe1 136.9(3)
C12 N7 Fe1 114.9(3)
N7 N8 C13 103.7(4)
C12 N9 C13 101.0(4)
C17 N10 C14 115.7(5)
C15 N11 C16 116.0(5)
C22 N12 C18 121.7(4)
C22 N12 Fe1 119.2(3)
C18 N12 Fe1 119.0(3)
C23 N13 N14 107.7(4)
C23 N13 Fe1 114.4(3)
N14 N13 Fe1 137.9(3)
C24 N14 N13 103.4(4)
C23 N15 C24 101.1(4)
C25 N16 C28 117.1(5)
C27 N17 C26 116.7(4)
N19 N18 C29 108.0(4)
N19 N18 Fe1 136.3(3)
C29 N18 Fe1 115.5(3)
N18 N19 C30 103.9(4)
C29 N20 C30 101.1(4)
C34 N21 C31 121.4(5)
C32 N22 C33 121.4(5)
N1 C1 C2 120.6(5)
N1 C1 C12 109.7(4)
C2 C1 C12 129.7(5)
C3 C2 C1 118.4(5)
C3 C2 H2 120.8
C1 C2 H2 120.8
C2 C3 C4 120.7(5)
C2 C3 H3 119.7
C4 C3 H3 119.7
C5 C4 C3 118.4(5)
C5 C4 H4 120.8
C3 C4 H4 120.8
N1 C5 C4 120.0(5)
N1 C5 C6 110.3(4)
C4 C5 C6 129.7(5)
N4 C6 N2 112.4(5)
N4 C6 C5 131.5(5)
N2 C6 C5 116.0(5)
N3 C7 N4 115.0(5)
N3 C7 C8 122.6(5)
N4 C7 C8 122.3(5)
C9 C8 N5 122.4(6)
C9 C8 C7 116.6(5)
N5 C8 C7 121.0(6)
C8 C9 N6 117.2(6)
C8 C9 H9 121.4
N6 C9 H9 121.4
C11 C10 N6 123.6(7)
C11 C10 H10 118.2
N6 C10 H10 118.2
C10 C11 N5 117.1(6)
C10 C11 H11 121.5
N5 C11 H11 121.5
N9 C12 N7 112.6(4)
N9 C12 C1 131.9(4)
N7 C12 C1 115.4(4)
N8 C13 N9 114.8(4)
N8 C13 C14 121.9(5)
N9 C13 C14 123.2(5)
N10 C14 C15 121.8(5)
N10 C14 C13 117.1(5)
C15 C14 C13 121.1(5)
N11 C15 C14 122.2(5)
N11 C15 H15 118.9
C14 C15 H15 118.9
N11 C16 C17 122.1(6)
N11 C16 H16 119.0
C17 C16 H16 119.0
N10 C17 C16 122.2(6)
N10 C17 H17 118.9
C16 C17 H17 118.9
N12 C18 C19 119.6(4)
N12 C18 C29 109.2(4)
C19 C18 C29 131.2(4)
C18 C19 C20 119.4(4)
C18 C19 H19 120.3
C20 C19 H19 120.3
C19 C20 C21 120.5(4)
C19 C20 H20 119.7
C21 C20 H20 119.7
C22 C21 C20 117.5(4)
C22 C21 H21 121.2
C20 C21 H21 121.2
N12 C22 C21 121.3(4)
N12 C22 C23 109.4(4)
C21 C22 C23 129.3(5)
N15 C23 N13 112.9(4)
N15 C23 C22 130.8(4)
N13 C23 C22 116.2(4)
N14 C24 N15 114.8(4)
N14 C24 C25 123.3(4)
N15 C24 C25 121.9(4)
N16 C25 C26 121.4(4)
N16 C25 C24 116.1(4)
C26 C25 C24 122.5(4)
N17 C26 C25 121.5(5)
N17 C26 H26 119.2
C25 C26 H26 119.2
N17 C27 C28 121.9(5)
N17 C27 H27 119.0
C28 C27 H27 119.0
N16 C28 C27 121.4(5)
N16 C28 H28 119.3
C27 C28 H28 119.3
N20 C29 N18 112.5(4)
N20 C29 C18 132.0(4)
N18 C29 C18 115.5(4)
N19 C30 N20 114.5(4)
N19 C30 C31 120.2(4)
N20 C30 C31 125.0(4)
C32 C31 N21 120.6(5)
C32 C31 C30 117.7(4)
N21 C31 C30 121.6(5)
C31 C32 N22 117.5(5)
C31 C32 H32 121.2
N22 C32 H32 121.2
C34 C33 N22 121.4(5)
C34 C33 H33 119.3
N22 C33 H33 119.3
C33 C34 N21 117.6(5)
C33 C34 H34 121.2
N21 C34 H34 121.2

loop_
_geom_bond_atom_site_label_1
_geom_bond_atom_site_label_2
_geom_bond_distance
Fe1 N12 1.924(4)
Fe1 N18 1.925(4)
Fe1 N1 1.926(4)
Fe1 N7 1.937(4)
Fe1 N13 1.941(4)
Fe1 N2 1.942(4)
N1 C1 1.340(7)
N1 C5 1.344(7)
N2 N3 1.350(6)
N2 C6 1.351(6)
N3 C7 1.342(7)
N4 C6 1.332(7)
N4 C7 1.360(7)
N5 C11 1.332(9)
N5 C8 1.396(8)
N6 C9 1.339(8)
N6 C10 1.410(11)
N7 N8 1.343(6)
N7 C12 1.360(6)
N8 C13 1.345(6)
N9 C12 1.328(7)
N9 C13 1.368(7)
N10 C17 1.333(8)
N10 C14 1.344(7)
N11 C15 1.326(8)
N11 C16 1.338(8)
N12 C22 1.340(6)
N12 C18 1.360(6)
N13 C23 1.348(6)
N13 N14 1.355(5)
N14 C24 1.346(6)
N15 C23 1.329(6)
N15 C24 1.359(6)
N16 C25 1.326(7)
N16 C28 1.340(7)
N17 C27 1.328(7)
N17 C26 1.341(7)
N18 N19 1.341(6)
N18 C29 1.353(6)
N19 C30 1.344(6)
N20 C29 1.332(6)
N20 C30 1.363(6)
N21 C34 1.330(7)
N21 C31 1.403(7)
N22 C32 1.339(8)
N22 C33 1.386(9)
C1 C2 1.387(7)
C1 C12 1.461(7)
C2 C3 1.377(8)
C2 H2 0.9300
C3 C4 1.394(8)
C3 H3 0.9300
C4 C5 1.389(7)
C4 H4 0.9300
C5 C6 1.445(7)
C7 C8 1.472(8)
C8 C9 1.331(8)
C9 H9 0.9300
C10 C11 1.305(11)
C10 H10 0.9300
C11 H11 0.9300
C13 C14 1.462(7)
C14 C15 1.384(7)
C15 H15 0.9300
C16 C17 1.378(9)
C16 H16 0.9300
C17 H17 0.9300
C18 C19 1.374(6)
C18 C29 1.459(7)
C19 C20 1.386(7)
C19 H19 0.9300
C20 C21 1.401(7)
C20 H20 0.9300
C21 C22 1.380(7)
C21 H21 0.9300
C22 C23 1.463(6)
C24 C25 1.464(6)
C25 C26 1.400(6)
C26 H26 0.9300
C27 C28 1.393(8)
C27 H27 0.9300
C28 H28 0.9300
C30 C31 1.464(7)
C31 C32 1.331(7)
C32 H32 0.9300
C33 C34 1.324(8)
C33 H33 0.9300
C34 H34 0.9300

loop_
_geom_torsion_atom_site_label_1
_geom_torsion_atom_site_label_2
_geom_torsion_atom_site_label_3
_geom_torsion_atom_site_label_4
_geom_torsion
N12 Fe1 N1 C1 164(5)
N18 Fe1 N1 C1 89.9(4)
N7 Fe1 N1 C1 -0.2(4)
N13 Fe1 N1 C1 -88.7(4)
N2 Fe1 N1 C1 179.7(4)
N12 Fe1 N1 C5 -15(5)
N18 Fe1 N1 C5 -88.8(4)
N7 Fe1 N1 C5 -178.8(4)
N13 Fe1 N1 C5 92.7(4)
N2 Fe1 N1 C5 1.1(4)
N12 Fe1 N2 N3 3.2(5)
N18 Fe1 N2 N3 -77.5(5)
N1 Fe1 N2 N3 -176.2(5)
N7 Fe1 N2 N3 -175.9(5)
N13 Fe1 N2 N3 84.3(5)
N12 Fe1 N2 C6 178.2(3)
N18 Fe1 N2 C6 97.5(3)
N1 Fe1 N2 C6 -1.2(3)
N7 Fe1 N2 C6 -0.9(7)
N13 Fe1 N2 C6 -100.7(3)
C6 N2 N3 C7 0.1(5)
Fe1 N2 N3 C7 175.3(4)
N12 Fe1 N7 N8 6.9(5)
N18 Fe1 N7 N8 87.7(5)
N1 Fe1 N7 N8 -173.6(5)
N13 Fe1 N7 N8 -73.7(5)
N2 Fe1 N7 N8 -174.0(5)
N12 Fe1 N7 C12 179.3(3)
N18 Fe1 N7 C12 -100.0(3)
N1 Fe1 N7 C12 -1.3(3)
N13 Fe1 N7 C12 98.7(3)
N2 Fe1 N7 C12 -1.6(7)
C12 N7 N8 C13 -0.6(5)
Fe1 N7 N8 C13 172.1(4)
N18 Fe1 N12 C22 179.0(4)
N1 Fe1 N12 C22 104(5)
N7 Fe1 N12 C22 -91.4(4)
N13 Fe1 N12 C22 -3.2(4)
N2 Fe1 N12 C22 88.9(4)
N18 Fe1 N12 C18 2.8(4)
N1 Fe1 N12 C18 -72(5)
N7 Fe1 N12 C18 92.4(4)
N13 Fe1 N12 C18 -179.4(4)
N2 Fe1 N12 C18 -87.3(4)
N12 Fe1 N13 C23 2.0(4)
N18 Fe1 N13 C23 8.7(8)
N1 Fe1 N13 C23 -175.9(4)
N7 Fe1 N13 C23 103.7(4)
N2 Fe1 N13 C23 -94.9(4)
N12 Fe1 N13 N14 -174.9(5)
N18 Fe1 N13 N14 -168.2(5)
N1 Fe1 N13 N14 7.2(5)
N7 Fe1 N13 N14 -73.2(5)
N2 Fe1 N13 N14 88.2(5)
C23 N13 N14 C24 0.3(5)
Fe1 N13 N14 C24 177.4(4)
N12 Fe1 N18 N19 -176.6(5)
N1 Fe1 N18 N19 1.4(5)
N7 Fe1 N18 N19 82.0(5)
N13 Fe1 N18 N19 176.8(5)
N2 Fe1 N18 N19 -79.4(5)
N12 Fe1 N18 C29 -3.1(4)
N1 Fe1 N18 C29 174.9(4)
N7 Fe1 N18 C29 -104.5(4)
N13 Fe1 N18 C29 -9.7(8)
N2 Fe1 N18 C29 94.2(4)
C29 N18 N19 C30 -0.3(5)
Fe1 N18 N19 C30 173.5(4)
C5 N1 C1 C2 -0.4(7)
Fe1 N1 C1 C2 -178.9(4)
C5 N1 C1 C12 -179.9(4)
Fe1 N1 C1 C12 1.5(5)
N1 C1 C2 C3 -0.1(7)
C12 C1 C2 C3 179.4(5)
C1 C2 C3 C4 0.7(8)
C2 C3 C4 C5 -0.9(8)
C1 N1 C5 C4 0.2(7)
Fe1 N1 C5 C4 178.8(4)
C1 N1 C5 C6 -179.3(4)
Fe1 N1 C5 C6 -0.7(5)
C3 C4 C5 N1 0.4(7)
C3 C4 C5 C6 179.8(5)
C7 N4 C6 N2 0.9(5)
C7 N4 C6 C5 -177.1(5)
N3 N2 C6 N4 -0.7(6)
Fe1 N2 C6 N4 -177.1(3)
N3 N2 C6 C5 177.6(4)
Fe1 N2 C6 C5 1.2(5)
N1 C5 C6 N4 177.6(5)
C4 C5 C6 N4 -1.8(9)
N1 C5 C6 N2 -0.4(6)
C4 C5 C6 N2 -179.8(5)
N2 N3 C7 N4 0.4(6)
N2 N3 C7 C8 -178.8(5)
C6 N4 C7 N3 -0.8(6)
C6 N4 C7 C8 178.4(5)
C11 N5 C8 C9 -0.4(9)
C11 N5 C8 C7 -180.0(6)
N3 C7 C8 C9 176.7(5)
N4 C7 C8 C9 -2.4(8)
N3 C7 C8 N5 -3.7(8)
N4 C7 C8 N5 177.2(5)
N5 C8 C9 N6 -0.1(9)
C7 C8 C9 N6 179.5(5)
C10 N6 C9 C8 -0.1(9)
C9 N6 C10 C11 1.0(11)
N6 C10 C11 N5 -1.5(11)
C8 N5 C11 C10 1.2(10)
C13 N9 C12 N7 0.0(5)
C13 N9 C12 C1 -175.9(5)
N8 N7 C12 N9 0.4(5)
Fe1 N7 C12 N9 -174.1(3)
N8 N7 C12 C1 177.0(4)
Fe1 N7 C12 C1 2.5(5)
N1 C1 C12 N9 173.3(5)
C2 C1 C12 N9 -6.2(9)
N1 C1 C12 N7 -2.5(6)
C2 C1 C12 N7 177.9(5)
N7 N8 C13 N9 0.6(6)
N7 N8 C13 C14 -174.9(4)
C12 N9 C13 N8 -0.4(5)
C12 N9 C13 C14 175.1(5)
C17 N10 C14 C15 -0.5(9)
C17 N10 C14 C13 176.4(5)
N8 C13 C14 N10 -6.9(8)
N9 C13 C14 N10 177.9(5)
N8 C13 C14 C15 170.1(5)
N9 C13 C14 C15 -5.2(8)
C16 N11 C15 C14 0.6(9)
N10 C14 C15 N11 0.1(9)
C13 C14 C15 N11 -176.7(5)
C15 N11 C16 C17 -0.9(10)
C14 N10 C17 C16 0.2(10)
N11 C16 C17 N10 0.5(11)
C22 N12 C18 C19 0.1(7)
Fe1 N12 C18 C19 176.2(4)
C22 N12 C18 C29 -177.9(4)
Fe1 N12 C18 C29 -1.8(5)
N12 C18 C19 C20 0.9(7)
C29 C18 C19 C20 178.4(5)
C18 C19 C20 C21 -1.1(8)
C19 C20 C21 C22 0.3(8)
C18 N12 C22 C21 -0.9(8)
Fe1 N12 C22 C21 -177.0(4)
C18 N12 C22 C23 179.5(4)
Fe1 N12 C22 C23 3.4(6)
C20 C21 C22 N12 0.7(8)
C20 C21 C22 C23 -179.8(5)
C24 N15 C23 N13 0.7(6)
C24 N15 C23 C22 -176.6(5)
N14 N13 C23 N15 -0.7(6)
Fe1 N13 C23 N15 -178.5(3)
N14 N13 C23 C22 177.0(4)
Fe1 N13 C23 C22 -0.8(6)
N12 C22 C23 N15 175.6(5)
C21 C22 C23 N15 -4.0(10)
N12 C22 C23 N13 -1.6(6)
C21 C22 C23 N13 178.9(5)
N13 N14 C24 N15 0.1(6)
N13 N14 C24 C25 -178.2(5)
C23 N15 C24 N14 -0.5(6)
C23 N15 C24 C25 177.9(5)
C28 N16 C25 C26 1.6(8)
C28 N16 C25 C24 -177.5(5)
N14 C24 C25 N16 -176.4(5)
N15 C24 C25 N16 5.4(8)
N14 C24 C25 C26 4.5(8)
N15 C24 C25 C26 -173.7(5)
C27 N17 C26 C25 0.3(8)
N16 C25 C26 N17 -1.2(8)
C24 C25 C26 N17 177.8(5)
C26 N17 C27 C28 0.2(8)
C25 N16 C28 C27 -1.2(9)
N17 C27 C28 N16 0.3(10)
C30 N20 C29 N18 0.2(5)
C30 N20 C29 C18 -177.6(5)
N19 N18 C29 N20 0.0(6)
Fe1 N18 C29 N20 -175.3(3)
N19 N18 C29 C18 178.3(4)
Fe1 N18 C29 C18 3.0(6)
N12 C18 C29 N20 177.0(5)
C19 C18 C29 N20 -0.6(10)
N12 C18 C29 N18 -0.8(6)
C19 C18 C29 N18 -178.5(5)
N18 N19 C30 N20 0.5(6)
N18 N19 C30 C31 -173.2(4)
C29 N20 C30 N19 -0.5(6)
C29 N20 C30 C31 172.9(5)
C34 N21 C31 C32 -3.7(9)
C34 N21 C31 C30 171.7(5)
N19 C30 C31 C32 173.6(5)
N20 C30 C31 C32 0.6(8)
N19 C30 C31 N21 -1.9(8)
N20 C30 C31 N21 -174.9(5)
N21 C31 C32 N22 1.3(9)
C30 C31 C32 N22 -174.2(6)
C33 N22 C32 C31 1.8(11)
C32 N22 C33 C34 -2.8(12)
N22 C33 C34 N21 0.5(10)
C31 N21 C34 C33 2.6(9)
